data_4080848
loop_
_publ_author_name
'Oztopcu, Ozg\"ur'
'Holzhacker, Christian'
'Puchberger, Michael'
'Weil, Matthias'
'Mereiter, Kurt'
'Veiros, Luis F.'
'Kirchner, Karl'

_publ_section_title
;
 Synthesis and Characterization of Hydrido Carbonyl Molybdenum and
 Tungsten PNP Pincer Complexes.
;
_journal_issue 10
_journal_name_full Organometallics
_journal_page_first 3042
_journal_page_last 3052
_journal_paper_doi 10.1021/om400254k
_journal_volume 32
_journal_year 2013
_chemical_formula_moiety 'C20 H33 Br Mo N3 O3 P2, Br'
_chemical_formula_sum 'C20 H33 Br2 Mo N3 O3 P2'
_chemical_formula_weight 681.19
_chemical_name_common '1155 [Mo(PNP-iPr)(CO)3Br]Br (4b)'
_chemical_name_systematic
; 
[Mo(PNP-iPr)(CO)3Br]Br (4b)
;
_space_group_IT_number 15
_symmetry_cell_setting monoclinic
_symmetry_space_group_name_Hall '-C 2yc'
_symmetry_space_group_name_H-M 'C 1 2/c 1'
_atom_sites_solution_hydrogens geom
_atom_sites_solution_primary direct
_atom_sites_solution_secondary difmap
_audit_creation_method SHELXL-97
_cell_angle_alpha 90.00
_cell_angle_beta 97.954(1)
_cell_angle_gamma 90.00
_cell_formula_units_Z 8
_cell_length_a 29.6913(15)
_cell_length_b 10.7919(5)
_cell_length_c 16.7764(8)
_cell_measurement_reflns_used 7745
_cell_measurement_temperature 173(2)
_cell_measurement_theta_max 30.00
_cell_measurement_theta_min 2.30
_cell_volume 5323.9(4)
_computing_cell_refinement 'Bruker SAINT'
_computing_data_collection 'Bruker SMART'
_computing_data_reduction 'Bruker SAINT, SADABS, XPREP'
_computing_molecular_graphics 'Bruker SHELXTL'
_computing_publication_material 'Bruker SHELXTL'
_computing_structure_refinement 'SHELXL-97 (Sheldrick, 1997)'
_computing_structure_solution 'SHELXS-97 (Sheldrick, 1997)'
_diffrn_ambient_temperature 173(2)
_diffrn_measured_fraction_theta_full 0.995
_diffrn_measured_fraction_theta_max 0.995
_diffrn_measurement_device_type 'CCD area detector'
_diffrn_measurement_method 'phi and omega scans'
_diffrn_radiation_monochromator graphite
_diffrn_radiation_source 'fine-focus sealed tube'
_diffrn_radiation_type MoK\a
_diffrn_radiation_wavelength 0.71073
_diffrn_reflns_av_R_equivalents 0.0224
_diffrn_reflns_av_sigmaI/netI 0.0190
_diffrn_reflns_limit_h_max 41
_diffrn_reflns_limit_h_min -41
_diffrn_reflns_limit_k_max 15
_diffrn_reflns_limit_k_min -15
_diffrn_reflns_limit_l_max 23
_diffrn_reflns_limit_l_min -23
_diffrn_reflns_number 36362
_diffrn_reflns_theta_full 30.00
_diffrn_reflns_theta_max 30.00
_diffrn_reflns_theta_min 2.30
_diffrn_standards_decay_% 0
_exptl_absorpt_coefficient_mu 3.640
_exptl_absorpt_correction_T_max 0.50
_exptl_absorpt_correction_T_min 0.32
_exptl_absorpt_correction_type multi-scan
_exptl_absorpt_process_details 'program SADABS'
_exptl_crystal_colour yellow
_exptl_crystal_density_diffrn 1.700
_exptl_crystal_density_method 'not measured'
_exptl_crystal_description plate
_exptl_crystal_F_000 2720
_exptl_crystal_size_max 0.33
_exptl_crystal_size_mid 0.30
_exptl_crystal_size_min 0.19
_refine_diff_density_max 0.968
_refine_diff_density_min -1.005
_refine_diff_density_rms 0.082
_refine_ls_extinction_method none
_refine_ls_goodness_of_fit_ref 1.028
_refine_ls_hydrogen_treatment mixed
_refine_ls_matrix_type full
_refine_ls_number_parameters 294
_refine_ls_number_reflns 7732
_refine_ls_number_restraints 96
_refine_ls_restrained_S_all 1.022
_refine_ls_R_factor_all 0.0351
_refine_ls_R_factor_gt 0.0273
_refine_ls_shift/su_max 0.001
_refine_ls_shift/su_mean 0.000
_refine_ls_structure_factor_coef Fsqd
_refine_ls_weighting_details 'calc w=1/[\s^2^(Fo^2^)+(0.0394P)^2^+6.9816P] where P=(Fo^2^+2Fc^2^)/3'
_refine_ls_weighting_scheme calc
_refine_ls_wR_factor_gt 0.0693
_refine_ls_wR_factor_ref 0.0734
_reflns_number_gt 6562
_reflns_number_total 7732
_reflns_threshold_expression >2sigma(I)
_cod_data_source_file om400254k_si_001.cif
_cod_data_source_block 4b-1155
_cod_depositor_comments
;
The following automatic conversions were performed:

'_symmetry_cell_setting' value 'Monoclinic' changed to 'monoclinic'
according to /home/saulius/struct/CIF-dictionaries/cif_core.dic
dictionary named 'cif_core.dic' version 2.3.1 from 2005-06-27.

Automatic conversion script
Id: cif_fix_values 1891 2012-01-12 08:04:46Z andrius 
;
_cod_original_sg_symbol_Hall '-C 2yc  '
_cod_original_sg_symbol_H-M 'C 2/c  '
_cod_database_code 4080848

loop_
_symmetry_equiv_pos_as_xyz
'x, y, z'
'-x, y, -z+1/2'
'x+1/2, y+1/2, z'
'-x+1/2, y+1/2, -z+1/2'
'-x, -y, -z'
'x, -y, z-1/2'
'-x+1/2, -y+1/2, -z'
'x+1/2, -y+1/2, z-1/2'

loop_
_atom_site_label
_atom_site_type_symbol
_atom_site_fract_x
_atom_site_fract_y
_atom_site_fract_z
_atom_site_U_iso_or_equiv
_atom_site_adp_type
_atom_site_occupancy
_atom_site_symmetry_multiplicity
_atom_site_calc_flag
_atom_site_refinement_flags
Mo Mo 0.394624(5) 0.251950(13) 0.004055(9) 0.01975(5) Uani 1 1 d U
Br1 Br 0.447677(8) 0.13513(2) -0.088115(14) 0.03585(6) Uani 1 1 d U
Br2 Br 0.306354(8) -0.245187(19) 0.125264(13) 0.03239(6) Uani 1 1 d .
P1 P 0.389541(17) 0.06691(4) 0.09441(3) 0.02223(10) Uani 1 1 d U
P2 P 0.372127(17) 0.36347(4) -0.12720(3) 0.02214(10) Uani 1 1 d U
O1 O 0.31956(7) 0.35764(19) 0.09737(13) 0.0534(5) Uani 1 1 d U
O2 O 0.42517(8) 0.52262(16) 0.04848(11) 0.0498(5) Uani 1 1 d U
O3 O 0.49161(7) 0.24325(18) 0.10453(13) 0.0505(5) Uani 1 1 d U
N1 N 0.33931(5) 0.13553(14) -0.06204(9) 0.0207(3) Uani 1 1 d U
N2 N 0.33673(5) 0.02064(15) 0.05618(10) 0.0240(3) Uani 1 1 d DU
H2N H 0.3261(8) -0.0431(14) 0.0805(13) 0.029 Uiso 1 1 d D
N3 N 0.34422(6) 0.24776(15) -0.17997(10) 0.0259(3) Uani 1 1 d DU
H3N H 0.3352(9) 0.254(2) -0.2320(3) 0.031 Uiso 1 1 d D
C1 C 0.32012(6) 0.04160(17) -0.02384(11) 0.0225(3) Uani 1 1 d U
C2 C 0.28518(7) -0.03182(19) -0.06260(13) 0.0283(4) Uani 1 1 d U
H2 H 0.2721 -0.0962 -0.0347 0.034 Uiso 1 1 calc R
C3 C 0.27000(7) -0.0084(2) -0.14288(13) 0.0321(4) Uani 1 1 d U
H3 H 0.2460 -0.0568 -0.1705 0.039 Uiso 1 1 calc R
C4 C 0.28932(7) 0.0846(2) -0.18333(13) 0.0302(4) Uani 1 1 d U
H4 H 0.2791 0.1002 -0.2386 0.036 Uiso 1 1 calc R
C5 C 0.32395(7) 0.15460(17) -0.14164(11) 0.0232(3) Uani 1 1 d U
C6 C 0.38743(8) 0.0782(2) 0.20314(12) 0.0322(4) Uani 1 1 d U
H6 H 0.3849 -0.0084 0.2232 0.039 Uiso 1 1 calc R
C7 C 0.43241(10) 0.1304(3) 0.24609(16) 0.0507(7) Uani 1 1 d U
H7A H 0.4340 0.1175 0.3042 0.076 Uiso 1 1 calc R
H7B H 0.4341 0.2193 0.2349 0.076 Uiso 1 1 calc R
H7C H 0.4579 0.0877 0.2266 0.076 Uiso 1 1 calc R
C8 C 0.34737(10) 0.1495(2) 0.22729(15) 0.0439(6) Uani 1 1 d U
H8A H 0.3456 0.1354 0.2845 0.066 Uiso 1 1 calc R
H8B H 0.3192 0.1209 0.1951 0.066 Uiso 1 1 calc R
H8C H 0.3514 0.2382 0.2179 0.066 Uiso 1 1 calc R
C9 C 0.42882(7) -0.06374(19) 0.08272(14) 0.0321(4) Uani 1 1 d U
H9 H 0.4591 -0.0274 0.0765 0.039 Uiso 1 1 calc R
C10 C 0.43616(9) -0.1559(2) 0.15342(17) 0.0430(6) Uani 1 1 d U
H10A H 0.4563 -0.2229 0.1406 0.065 Uiso 1 1 calc R
H10B H 0.4068 -0.1907 0.1625 0.065 Uiso 1 1 calc R
H10C H 0.4501 -0.1128 0.2021 0.065 Uiso 1 1 calc R
C11 C 0.41208(10) -0.1346(2) 0.00574(17) 0.0425(6) Uani 1 1 d U
H11A H 0.4361 -0.1903 -0.0072 0.064 Uiso 1 1 calc R
H11B H 0.4042 -0.0759 -0.0385 0.064 Uiso 1 1 calc R
H11C H 0.3851 -0.1832 0.0134 0.064 Uiso 1 1 calc R
C12 C 0.32917(8) 0.4890(2) -0.13784(14) 0.0339(5) Uani 1 1 d U
H12 H 0.3225 0.5078 -0.1966 0.041 Uiso 1 1 calc R
C13 C 0.34526(12) 0.6102(2) -0.09612(19) 0.0539(7) Uani 1 1 d U
H13A H 0.3229 0.6755 -0.1121 0.081 Uiso 1 1 calc R
H13B H 0.3746 0.6340 -0.1119 0.081 Uiso 1 1 calc R
H13C H 0.3486 0.5989 -0.0376 0.081 Uiso 1 1 calc R
C14 C 0.28453(9) 0.4454(3) -0.11158(19) 0.0507(7) Uani 1 1 d U
H14A H 0.2614 0.5100 -0.1236 0.076 Uiso 1 1 calc R
H14B H 0.2892 0.4288 -0.0536 0.076 Uiso 1 1 calc R
H14C H 0.2744 0.3695 -0.1407 0.076 Uiso 1 1 calc R
C15 C 0.41700(8) 0.4065(2) -0.18748(13) 0.0309(4) Uani 1 1 d U
H15 H 0.4297 0.3267 -0.2049 0.037 Uiso 1 1 calc R
C16 C 0.45675(9) 0.4745(3) -0.13845(16) 0.0472(6) Uani 1 1 d U
H16A H 0.4807 0.4888 -0.1721 0.071 Uiso 1 1 calc R
H16B H 0.4688 0.4240 -0.0918 0.071 Uiso 1 1 calc R
H16C H 0.4462 0.5542 -0.1200 0.071 Uiso 1 1 calc R
C17 C 0.39953(10) 0.4762(2) -0.26472(14) 0.0431(6) Uani 1 1 d U
H17A H 0.4243 0.4860 -0.2972 0.065 Uiso 1 1 calc R
H17B H 0.3884 0.5580 -0.2512 0.065 Uiso 1 1 calc R
H17C H 0.3747 0.4293 -0.2953 0.065 Uiso 1 1 calc R
C18 C 0.34588(9) 0.3184(2) 0.06706(12) 0.0330(5) Uani 1 1 d U
C19 C 0.41382(8) 0.4241(2) 0.03148(12) 0.0332(5) Uani 1 1 d U
C20 C 0.45642(8) 0.2471(2) 0.06978(14) 0.0337(5) Uani 1 1 d U

loop_
_atom_site_aniso_label
_atom_site_aniso_U_11
_atom_site_aniso_U_22
_atom_site_aniso_U_33
_atom_site_aniso_U_23
_atom_site_aniso_U_13
_atom_site_aniso_U_12
Mo 0.02059(8) 0.01906(7) 0.01932(8) 0.00051(5) 0.00178(5) -0.00433(5)
Br1 0.03190(11) 0.03796(12) 0.03991(13) 0.00283(9) 0.01282(9) 0.00488(9)
Br2 0.03844(12) 0.03218(11) 0.02520(11) 0.00550(7) -0.00039(8) -0.01388(8)
P1 0.0212(2) 0.0227(2) 0.0227(2) 0.00275(17) 0.00269(17) -0.00406(17)
P2 0.0258(2) 0.0200(2) 0.0205(2) 0.00096(16) 0.00294(17) -0.00406(17)
O1 0.0539(12) 0.0578(12) 0.0498(11) 0.0048(9) 0.0119(9) 0.0189(10)
O2 0.0784(14) 0.0332(8) 0.0353(9) -0.0007(7) -0.0011(9) -0.0220(9)
O3 0.0360(10) 0.0594(12) 0.0511(12) 0.0142(9) -0.0119(8) -0.0159(8)
N1 0.0208(7) 0.0197(7) 0.0215(7) -0.0015(5) 0.0027(6) -0.0040(6)
N2 0.0228(8) 0.0241(7) 0.0251(8) 0.0035(6) 0.0037(6) -0.0070(6)
N3 0.0298(9) 0.0271(8) 0.0199(8) 0.0002(6) 0.0007(6) -0.0081(6)
C1 0.0212(8) 0.0223(8) 0.0247(9) -0.0007(7) 0.0054(7) -0.0028(7)
C2 0.0257(9) 0.0273(9) 0.0317(10) 0.0001(8) 0.0040(8) -0.0095(8)
C3 0.0271(10) 0.0341(10) 0.0338(11) -0.0028(8) -0.0006(8) -0.0110(8)
C4 0.0296(10) 0.0336(10) 0.0261(10) -0.0014(8) -0.0004(8) -0.0084(8)
C5 0.0236(9) 0.0230(8) 0.0230(9) -0.0008(7) 0.0039(7) -0.0021(7)
C6 0.0385(11) 0.0345(10) 0.0230(9) 0.0039(8) 0.0020(8) -0.0109(9)
C7 0.0530(16) 0.0631(17) 0.0316(12) 0.0064(11) -0.0101(11) -0.0255(13)
C8 0.0579(16) 0.0445(13) 0.0326(12) -0.0038(10) 0.0182(11) -0.0061(12)
C9 0.0272(10) 0.0261(9) 0.0443(12) 0.0096(8) 0.0098(9) 0.0024(8)
C10 0.0352(12) 0.0383(12) 0.0557(15) 0.0196(11) 0.0072(11) 0.0059(10)
C11 0.0490(14) 0.0306(11) 0.0510(15) -0.0019(10) 0.0182(12) 0.0076(10)
C12 0.0434(12) 0.0274(9) 0.0298(10) 0.0043(8) 0.0016(9) 0.0074(9)
C13 0.072(2) 0.0315(12) 0.0557(17) -0.0073(11) 0.0013(15) 0.0112(12)
C14 0.0396(14) 0.0540(16) 0.0594(17) 0.0134(13) 0.0106(12) 0.0169(12)
C15 0.0359(11) 0.0318(10) 0.0259(10) 0.0017(8) 0.0075(8) -0.0101(9)
C16 0.0435(14) 0.0598(16) 0.0394(13) 0.0000(11) 0.0095(11) -0.0277(12)
C17 0.0581(16) 0.0449(13) 0.0274(11) 0.0086(9) 0.0095(10) -0.0118(12)
C18 0.0471(13) 0.0325(10) 0.0194(9) 0.0001(8) 0.0045(9) -0.0076(9)
C19 0.0469(13) 0.0306(10) 0.0215(9) 0.0011(8) 0.0022(9) -0.0080(9)
C20 0.0309(11) 0.0345(11) 0.0344(12) 0.0084(8) 0.0002(9) -0.0110(8)

loop_
_atom_type_symbol
_atom_type_description
_atom_type_scat_dispersion_real
_atom_type_scat_dispersion_imag
_atom_type_scat_source
C C 0.0033 0.0016 'International Tables Vol C Tables 4.2.6.8 and 6.1.1.4'
H H 0.0000 0.0000 'International Tables Vol C Tables 4.2.6.8 and 6.1.1.4'
N N 0.0061 0.0033 'International Tables Vol C Tables 4.2.6.8 and 6.1.1.4'
O O 0.0106 0.0060 'International Tables Vol C Tables 4.2.6.8 and 6.1.1.4'
P P 0.1023 0.0942 'International Tables Vol C Tables 4.2.6.8 and 6.1.1.4'
Br Br -0.2901 2.4595 'International Tables Vol C Tables 4.2.6.8 and 6.1.1.4'
Mo Mo -1.6832 0.6857 'International Tables Vol C Tables 4.2.6.8 and 6.1.1.4'

loop_
_geom_angle_atom_site_label_1
_geom_angle_atom_site_label_2
_geom_angle_atom_site_label_3
_geom_angle
C19 Mo C20 71.63(9)
C19 Mo C18 75.59(9)
C20 Mo C18 112.67(10)
C19 Mo N1 144.18(8)
C20 Mo N1 144.17(7)
C18 Mo N1 85.95(7)
C19 Mo P2 77.73(6)
C20 Mo P2 127.23(6)
C18 Mo P2 99.44(6)
N1 Mo P2 75.35(4)
C19 Mo P1 129.97(6)
C20 Mo P1 77.02(6)
C18 Mo P1 82.02(6)
N1 Mo P1 75.67(4)
P2 Mo P1 150.796(17)
C19 Mo Br1 113.82(7)
C20 Mo Br1 74.81(7)
C18 Mo Br1 169.97(6)
N1 Mo Br1 84.22(4)
P2 Mo Br1 79.957(14)
P1 Mo Br1 93.629(14)
N2 P1 C6 103.87(9)
N2 P1 C9 107.44(9)
C6 P1 C9 105.27(11)
N2 P1 Mo 97.79(6)
C6 P1 Mo 123.82(7)
C9 P1 Mo 116.52(7)
N3 P2 C15 103.87(9)
N3 P2 C12 102.11(10)
C15 P2 C12 107.68(10)
N3 P2 Mo 99.05(6)
C15 P2 Mo 118.48(8)
C12 P2 Mo 121.99(7)
C1 N1 C5 117.80(16)
C1 N1 Mo 120.65(12)
C5 N1 Mo 121.55(12)
C1 N2 P1 120.58(13)
C1 N2 H2N 118.4(16)
P1 N2 H2N 115.4(16)
C5 N3 P2 120.81(14)
C5 N3 H3N 115.2(17)
P2 N3 H3N 121.9(16)
N1 C1 N2 117.46(16)
N1 C1 C2 122.37(18)
N2 C1 C2 120.17(17)
C3 C2 C1 118.17(18)
C3 C2 H2 120.9
C1 C2 H2 120.9
C4 C3 C2 120.67(19)
C4 C3 H3 119.7
C2 C3 H3 119.7
C3 C4 C5 118.59(19)
C3 C4 H4 120.7
C5 C4 H4 120.7
N1 C5 N3 117.29(16)
N1 C5 C4 122.39(17)
N3 C5 C4 120.32(18)
C8 C6 C7 110.6(2)
C8 C6 P1 115.74(17)
C7 C6 P1 110.09(16)
C8 C6 H6 106.6
C7 C6 H6 106.6
P1 C6 H6 106.6
C6 C7 H7A 109.5
C6 C7 H7B 109.5
H7A C7 H7B 109.5
C6 C7 H7C 109.5
H7A C7 H7C 109.5
H7B C7 H7C 109.5
C6 C8 H8A 109.5
C6 C8 H8B 109.5
H8A C8 H8B 109.5
C6 C8 H8C 109.5
H8A C8 H8C 109.5
H8B C8 H8C 109.5
C11 C9 C10 108.87(19)
C11 C9 P1 109.54(16)
C10 C9 P1 115.64(17)
C11 C9 H9 107.5
C10 C9 H9 107.5
P1 C9 H9 107.5
C9 C10 H10A 109.5
C9 C10 H10B 109.5
H10A C10 H10B 109.5
C9 C10 H10C 109.5
H10A C10 H10C 109.5
H10B C10 H10C 109.5
C9 C11 H11A 109.5
C9 C11 H11B 109.5
H11A C11 H11B 109.5
C9 C11 H11C 109.5
H11A C11 H11C 109.5
H11B C11 H11C 109.5
C14 C12 C13 111.1(2)
C14 C12 P2 111.15(16)
C13 C12 P2 114.48(18)
C14 C12 H12 106.5
C13 C12 H12 106.5
P2 C12 H12 106.5
C12 C13 H13A 109.5
C12 C13 H13B 109.5
H13A C13 H13B 109.5
C12 C13 H13C 109.5
H13A C13 H13C 109.5
H13B C13 H13C 109.5
C12 C14 H14A 109.5
C12 C14 H14B 109.5
H14A C14 H14B 109.5
C12 C14 H14C 109.5
H14A C14 H14C 109.5
H14B C14 H14C 109.5
C17 C15 C16 111.52(19)
C17 C15 P2 113.85(17)
C16 C15 P2 112.90(16)
C17 C15 H15 105.9
C16 C15 H15 105.9
P2 C15 H15 105.9
C15 C16 H16A 109.5
C15 C16 H16B 109.5
H16A C16 H16B 109.5
C15 C16 H16C 109.5
H16A C16 H16C 109.5
H16B C16 H16C 109.5
C15 C17 H17A 109.5
C15 C17 H17B 109.5
H17A C17 H17B 109.5
C15 C17 H17C 109.5
H17A C17 H17C 109.5
H17B C17 H17C 109.5
O1 C18 Mo 176.4(2)
O2 C19 Mo 178.9(2)
O3 C20 Mo 177.8(2)

loop_
_geom_bond_atom_site_label_1
_geom_bond_atom_site_label_2
_geom_bond_distance
Mo C19 1.979(2)
Mo C20 2.006(2)
Mo C18 2.037(2)
Mo N1 2.2364(15)
Mo P2 2.5172(5)
Mo P1 2.5242(5)
Mo Br1 2.6713(3)
P1 N2 1.6856(17)
P1 C6 1.838(2)
P1 C9 1.858(2)
P2 N3 1.6812(17)
P2 C15 1.840(2)
P2 C12 1.852(2)
O1 C18 1.076(3)
O2 C19 1.140(3)
O3 C20 1.125(3)
N1 C1 1.365(2)
N1 C5 1.366(2)
N2 C1 1.383(3)
N2 H2N 0.88000(12)
N3 C5 1.376(2)
N3 H3N 0.88000(16)
C1 C2 1.393(3)
C2 C3 1.383(3)
C2 H2 0.9500
C3 C4 1.380(3)
C3 H3 0.9500
C4 C5 1.385(3)
C4 H4 0.9500
C6 C8 1.518(4)
C6 C7 1.534(3)
C6 H6 1.0000
C7 H7A 0.9800
C7 H7B 0.9800
C7 H7C 0.9800
C8 H8A 0.9800
C8 H8B 0.9800
C8 H8C 0.9800
C9 C11 1.524(4)
C9 C10 1.540(3)
C9 H9 1.0000
C10 H10A 0.9800
C10 H10B 0.9800
C10 H10C 0.9800
C11 H11A 0.9800
C11 H11B 0.9800
C11 H11C 0.9800
C12 C14 1.527(4)
C12 C13 1.529(3)
C12 H12 1.0000
C13 H13A 0.9800
C13 H13B 0.9800
C13 H13C 0.9800
C14 H14A 0.9800
C14 H14B 0.9800
C14 H14C 0.9800
C15 C17 1.526(3)
C15 C16 1.529(3)
C15 H15 1.0000
C16 H16A 0.9800
C16 H16B 0.9800
C16 H16C 0.9800
C17 H17A 0.9800
C17 H17B 0.9800
C17 H17C 0.9800

loop_
_geom_hbond_atom_site_label_D
_geom_hbond_atom_site_label_H
_geom_hbond_atom_site_label_A
_geom_hbond_distance_DH
_geom_hbond_distance_HA
_geom_hbond_distance_DA
_geom_hbond_angle_DHA
_geom_hbond_site_symmetry_A
N2 H2N Br2 0.88 2.406(6) 3.2674(16) 166(2) .
N3 H3N Br2 0.88 2.430(3) 3.3053(17) 173(2) 6

loop_
_geom_torsion_atom_site_label_1
_geom_torsion_atom_site_label_2
_geom_torsion_atom_site_label_3
_geom_torsion_atom_site_label_4
_geom_torsion
C19 Mo P1 N2 131.42(11)
C20 Mo P1 N2 -176.56(10)
C18 Mo P1 N2 67.86(9)
N1 Mo P1 N2 -19.97(7)
P2 Mo P1 N2 -27.22(7)
Br1 Mo P1 N2 -103.06(6)
C19 Mo P1 C6 18.91(13)
C20 Mo P1 C6 70.93(12)
C18 Mo P1 C6 -44.65(11)
N1 Mo P1 C6 -132.48(10)
P2 Mo P1 C6 -139.73(9)
Br1 Mo P1 C6 144.43(9)
C19 Mo P1 C9 -114.61(13)
C20 Mo P1 C9 -62.59(11)
C18 Mo P1 C9 -178.17(11)
N1 Mo P1 C9 94.00(10)
P2 Mo P1 C9 86.75(9)
Br1 Mo P1 C9 10.91(9)
C19 Mo P2 N3 -173.24(10)
C20 Mo P2 N3 131.54(11)
C18 Mo P2 N3 -100.36(9)
N1 Mo P2 N3 -17.10(8)
P1 Mo P2 N3 -9.85(8)
Br1 Mo P2 N3 69.49(7)
C19 Mo P2 C15 75.50(11)
C20 Mo P2 C15 20.28(12)
C18 Mo P2 C15 148.39(10)
N1 Mo P2 C15 -128.36(9)
P1 Mo P2 C15 -121.10(8)
Br1 Mo P2 C15 -41.77(8)
C19 Mo P2 C12 -62.76(12)
C20 Mo P2 C12 -117.98(13)
C18 Mo P2 C12 10.13(11)
N1 Mo P2 C12 93.38(10)
P1 Mo P2 C12 100.64(10)
Br1 Mo P2 C12 179.97(9)
C19 Mo N1 C1 -126.57(16)
C20 Mo N1 C1 56.0(2)
C18 Mo N1 C1 -68.19(15)
P2 Mo N1 C1 -169.06(14)
P1 Mo N1 C1 14.59(13)
Br1 Mo N1 C1 109.84(14)
C19 Mo N1 C5 54.2(2)
C20 Mo N1 C5 -123.24(17)
C18 Mo N1 C5 112.56(15)
P2 Mo N1 C5 11.70(13)
P1 Mo N1 C5 -164.65(15)
Br1 Mo N1 C5 -69.40(14)
C6 P1 N2 C1 157.81(16)
C9 P1 N2 C1 -90.97(16)
Mo P1 N2 C1 30.05(15)
C15 P2 N3 C5 149.06(17)
C12 P2 N3 C5 -99.04(17)
Mo P2 N3 C5 26.60(17)
C5 N1 C1 N2 178.24(17)
Mo N1 C1 N2 -1.0(2)
C5 N1 C1 C2 -1.6(3)
Mo N1 C1 C2 179.09(15)
P1 N2 C1 N1 -23.1(2)
P1 N2 C1 C2 156.78(16)
N1 C1 C2 C3 0.6(3)
N2 C1 C2 C3 -179.28(19)
C1 C2 C3 C4 0.5(3)
C2 C3 C4 C5 -0.6(3)
C1 N1 C5 N3 -178.62(17)
Mo N1 C5 N3 0.6(2)
C1 N1 C5 C4 1.6(3)
Mo N1 C5 C4 -179.12(15)
P2 N3 C5 N1 -21.2(2)
P2 N3 C5 C4 158.53(17)
C3 C4 C5 N1 -0.5(3)
C3 C4 C5 N3 179.7(2)
N2 P1 C6 C8 -48.94(19)
C9 P1 C6 C8 -161.72(17)
Mo P1 C6 C8 60.54(19)
N2 P1 C6 C7 -175.27(18)
C9 P1 C6 C7 71.9(2)
Mo P1 C6 C7 -65.8(2)
N2 P1 C9 C11 33.63(17)
C6 P1 C9 C11 143.88(16)
Mo P1 C9 C11 -74.76(16)
N2 P1 C9 C10 -89.81(19)
C6 P1 C9 C10 20.4(2)
Mo P1 C9 C10 161.80(15)
N3 P2 C12 C14 54.0(2)
C15 P2 C12 C14 162.98(18)
Mo P2 C12 C14 -54.9(2)
N3 P2 C12 C13 -179.15(19)
C15 P2 C12 C13 -70.1(2)
Mo P2 C12 C13 72.0(2)
N3 P2 C15 C17 72.78(18)
C12 P2 C15 C17 -35.01(19)
Mo P2 C15 C17 -178.66(14)
N3 P2 C15 C16 -158.75(18)
C12 P2 C15 C16 93.5(2)
Mo P2 C15 C16 -50.2(2)
